data_1519773
loop_
_publ_author_name
'Devillanova, Francesco'
'Aragoni, Carla'
'Arca, Massimiliano'
'Huth, Susanne L.'
'Hursthouse, Michael B.'

_publ_section_title
;
 C18H13Br2I1N6
;
_journal_name_full 'Crystal Structure Report Archive'
_journal_page_first 255
_journal_year 2006
_chemical_formula_sum 'C18 H13 Br2 I N6'
_chemical_formula_weight 600.06
_space_group_IT_number 19
_symmetry_cell_setting orthorhombic
_symmetry_space_group_name_Hall 'P 2ac 2ab'
_symmetry_space_group_name_H-M 'P 21 21 21'
_atom_sites_solution_hydrogens geom
_atom_sites_solution_primary direct
_atom_sites_solution_secondary difmap
_cell_angle_alpha 90.00
_cell_angle_beta 90.00
_cell_angle_gamma 90.00
_cell_formula_units_Z 4
_cell_length_a 10.9213(8)
_cell_length_b 11.8985(7)
_cell_length_c 14.8920(11)
_cell_measurement_reflns_used 2500
_cell_measurement_temperature 120(2)
_cell_measurement_theta_max 27.48
_cell_measurement_theta_min 2.91
_cell_volume 1935.2(2)
_computing_cell_refinement 'DENZO (Otwinowski & Minor, 1997) & COLLECT (Hooft, R.W.W., 1998)'
_computing_data_collection 'COLLECT (Hooft, R.W.W., 1998)'
_computing_data_reduction 'DENZO (Otwinowski & Minor, 1997) & COLLECT (Hooft, R.W.W., 1998)'
_computing_structure_refinement 'SHELXL-97 (Sheldrick, 1997)'
_diffrn_ambient_temperature 120(2)
_diffrn_detector_area_resol_mean 9.091
_diffrn_measured_fraction_theta_full 0.996
_diffrn_measured_fraction_theta_max 0.996
_diffrn_measurement_device_type 'Bruker-Nonius 95mm CCD camera on \k-goniostat'
_diffrn_measurement_method '\f & \w scans'
_diffrn_radiation_monochromator graphite
_diffrn_radiation_source 'Bruker-Nonius FR591 rotating anode'
_diffrn_radiation_type MoK\a
_diffrn_radiation_wavelength 0.71073
_diffrn_reflns_av_R_equivalents 0.0343
_diffrn_reflns_av_sigmaI/netI 0.0332
_diffrn_reflns_limit_h_max 14
_diffrn_reflns_limit_h_min -13
_diffrn_reflns_limit_k_max 15
_diffrn_reflns_limit_k_min -14
_diffrn_reflns_limit_l_max 19
_diffrn_reflns_limit_l_min -18
_diffrn_reflns_number 21807
_diffrn_reflns_theta_full 27.49
_diffrn_reflns_theta_max 27.49
_diffrn_reflns_theta_min 3.31
_exptl_absorpt_coefficient_mu 5.801
_exptl_absorpt_correction_T_max 0.3249
_exptl_absorpt_correction_T_min 0.1285
_exptl_absorpt_correction_type multi-scan
_exptl_absorpt_process_details 'SADABS V2.10 (Sheldrick, G.M., 2003)'
_exptl_crystal_colour orange
_exptl_crystal_density_diffrn 2.060
_exptl_crystal_density_method 'not measured'
_exptl_crystal_description block
_exptl_crystal_F_000 1144
_exptl_crystal_size_max 0.60
_exptl_crystal_size_mid 0.46
_exptl_crystal_size_min 0.25
_refine_diff_density_max 1.368
_refine_diff_density_min -1.934
_refine_diff_density_rms 0.202
_refine_ls_abs_structure_details 'Flack H D (1983), Acta Cryst. A39, 876-881'
_refine_ls_abs_structure_Flack 0.12(2)
_refine_ls_extinction_coef 0.0045(5)
_refine_ls_extinction_expression Fc^*^=kFc[1+0.001xFc^2^\l^3^/sin(2\q)]^-1/4^
_refine_ls_extinction_method SHELXL
_refine_ls_goodness_of_fit_ref 1.102
_refine_ls_hydrogen_treatment constr
_refine_ls_matrix_type full
_refine_ls_number_parameters 245
_refine_ls_number_reflns 4405
_refine_ls_number_restraints 0
_refine_ls_restrained_S_all 1.102
_refine_ls_R_factor_all 0.0498
_refine_ls_R_factor_gt 0.0441
_refine_ls_shift/su_max 0.001
_refine_ls_shift/su_mean 0.000
_refine_ls_structure_factor_coef Fsqd
_refine_ls_weighting_details 'calc w=1/[\s^2^(Fo^2^)+(0.0631P)^2^+13.6957P] where P=(Fo^2^+2Fc^2^)/3'
_refine_ls_weighting_scheme calc
_refine_ls_wR_factor_gt 0.1264
_refine_ls_wR_factor_ref 0.1303
_reflns_number_gt 4005
_reflns_number_total 4405
_reflns_threshold_expression >2sigma(I)
_cod_data_source_file eCrystal-255.cif
_cod_data_source_block 2005slh0246
_cod_depositor_comments
;
Citation :
Devillanova, Francesco and Aragoni, Carla and Arca, Massimiliano and 
Huth, Susanne L. and Hursthouse, Michael B. (2006) 
University of Southampton, Crystal Structure Report Archive. 
(doi:10.5258/ecrystals/255)

More at:
http://ecrystals.chem.soton.ac.uk/255/

The following automatic conversions were performed:

'_symmetry_cell_setting' value 'Orthorhombic' changed to
'orthorhombic' according to the built-in table from CIF Core
dictionary named 'cif_core.dic' version 2.4.1 from 2010-06-29.

Automatic conversion script
Id: cif_fix_values 3392 2015-05-12 13:50:21Z andrius 
;
_cod_original_sg_symbol_H-M P2(1)2(1)2(1)
_cod_database_code 1519773

loop_
_symmetry_equiv_pos_as_xyz
'x, y, z'
'-x+1/2, -y, z+1/2'
'-x, y+1/2, -z+1/2'
'x+1/2, -y+1/2, -z'

loop_
_atom_site_label
_atom_site_type_symbol
_atom_site_fract_x
_atom_site_fract_y
_atom_site_fract_z
_atom_site_U_iso_or_equiv
_atom_site_adp_type
_atom_site_occupancy
_atom_site_symmetry_multiplicity
_atom_site_calc_flag
_atom_site_refinement_flags
_atom_site_disorder_assembly
_atom_site_disorder_group
C1 C 0.2953(7) -0.1655(6) -0.0673(5) 0.0159(14) Uani 1 1 d . . .
C2 C 0.2310(6) -0.2737(6) 0.0475(5) 0.0170(13) Uani 1 1 d . . .
C3 C 0.1712(7) -0.3122(6) -0.0934(5) 0.0143(13) Uani 1 1 d . . .
C4 C 0.3633(6) -0.0671(5) -0.1028(4) 0.0153(13) Uani 1 1 d . . .
C5 C 0.3494(7) -0.0260(6) -0.1881(5) 0.0201(15) Uani 1 1 d . . .
H5 H 0.2958 -0.0627 -0.2288 0.024 Uiso 1 1 calc R . .
C6 C 0.4136(7) 0.0695(6) -0.2154(5) 0.0188(14) Uani 1 1 d . . .
H6 H 0.4017 0.0990 -0.2741 0.023 Uiso 1 1 calc R . .
C7 C 0.4947(8) 0.1215(7) -0.1568(5) 0.0235(16) Uani 1 1 d . . .
H7 H 0.5387 0.1870 -0.1738 0.028 Uiso 1 1 calc R . .
C8 C 0.5090(7) 0.0739(6) -0.0726(5) 0.0191(14) Uani 1 1 d . . .
H8 H 0.5657 0.1066 -0.0318 0.023 Uiso 1 1 calc R . .
C9 C 0.2336(7) -0.2996(6) 0.1459(4) 0.0162(14) Uani 1 1 d . . .
C10 C 0.1543(7) -0.3773(7) 0.1746(4) 0.0188(16) Uani 1 1 d . . .
H10 H 0.0994 -0.4144 0.1349 0.023 Uiso 1 1 calc R . .
C11 C 0.1571(8) -0.3995(8) 0.2639(5) 0.0303(19) Uani 1 1 d . . .
H11 H 0.1024 -0.4546 0.2867 0.036 Uiso 1 1 calc R . .
C12 C 0.2347(8) -0.3468(7) 0.3233(5) 0.0255(17) Uani 1 1 d . . .
H12 H 0.2337 -0.3664 0.3851 0.031 Uiso 1 1 calc R . .
C13 C 0.3119(8) -0.2674(7) 0.2929(5) 0.0270(17) Uani 1 1 d . . .
H13 H 0.3653 -0.2294 0.3330 0.032 Uiso 1 1 calc R . .
C14 C 0.1072(6) -0.3857(6) -0.1592(5) 0.0149(14) Uani 1 1 d . . .
C15 C 0.0243(6) -0.4581(5) -0.1259(4) 0.0081(11) Uani 1 1 d . . .
H15 H 0.0071 -0.4606 -0.0634 0.010 Uiso 1 1 calc R . .
C16 C -0.0336(7) -0.5271(7) -0.1837(6) 0.0216(15) Uani 1 1 d . . .
H16 H -0.0926 -0.5783 -0.1610 0.026 Uiso 1 1 calc R . .
C17 C -0.0100(7) -0.5259(7) -0.2748(5) 0.0229(16) Uani 1 1 d . . .
H17 H -0.0511 -0.5767 -0.3137 0.027 Uiso 1 1 calc R . .
C18 C 0.0727(8) -0.4512(6) -0.3082(5) 0.0229(16) Uani 1 1 d . . .
H18 H 0.0879 -0.4476 -0.3710 0.027 Uiso 1 1 calc R . .
N1 N 0.2332(6) -0.2242(5) -0.1277(4) 0.0153(12) Uani 1 1 d . . .
N2 N 0.3015(6) -0.1851(5) 0.0193(4) 0.0150(12) Uani 1 1 d . . .
N3 N 0.1662(6) -0.3381(5) -0.0065(4) 0.0157(12) Uani 1 1 d . . .
N4 N 0.4449(5) -0.0170(5) -0.0467(4) 0.0176(11) Uani 1 1 d . . .
H4 H 0.4561 -0.0445 0.0075 0.021 Uiso 0.33 1 calc PR . .
N5 N 0.3124(7) -0.2421(7) 0.2032(5) 0.0340(17) Uani 1 1 d . . .
H5A H 0.3619 -0.1901 0.1821 0.041 Uiso 0.33 1 calc PR . .
N6 N 0.1348(7) -0.3802(6) -0.2495(5) 0.0307(16) Uani 1 1 d . . .
H6A H 0.1903 -0.3329 -0.2695 0.037 Uiso 0.33 1 calc PR . .
Br2 Br -0.02334(7) -0.08901(8) 0.03991(7) 0.0351(2) Uani 1 1 d . . .
Br1 Br 0.29145(9) 0.24996(8) 0.04814(7) 0.0422(2) Uani 1 1 d . . .
I1 I 0.12956(4) 0.08322(4) 0.04421(3) 0.01854(15) Uani 1 1 d . . .

loop_
_atom_site_aniso_label
_atom_site_aniso_U_11
_atom_site_aniso_U_22
_atom_site_aniso_U_33
_atom_site_aniso_U_23
_atom_site_aniso_U_13
_atom_site_aniso_U_12
C1 0.018(3) 0.017(3) 0.013(3) -0.003(2) 0.002(3) 0.004(3)
C2 0.014(3) 0.020(3) 0.017(3) -0.004(3) 0.000(3) 0.006(2)
C3 0.013(3) 0.016(3) 0.014(3) -0.003(3) 0.001(3) 0.002(3)
C4 0.014(3) 0.016(3) 0.015(3) -0.001(2) 0.000(3) 0.001(3)
C5 0.019(4) 0.023(4) 0.018(3) 0.000(3) -0.002(3) 0.001(3)
C6 0.022(3) 0.018(3) 0.017(3) 0.007(3) -0.001(3) 0.004(3)
C7 0.025(4) 0.020(3) 0.025(4) 0.001(3) 0.008(3) 0.001(3)
C8 0.018(3) 0.019(3) 0.020(3) 0.001(3) 0.003(3) -0.002(3)
C9 0.017(3) 0.021(3) 0.011(3) -0.004(3) 0.001(3) 0.005(3)
C10 0.025(4) 0.028(4) 0.003(3) 0.004(3) -0.001(3) -0.010(3)
C11 0.035(5) 0.037(5) 0.019(4) 0.005(3) 0.000(3) -0.010(4)
C12 0.029(4) 0.038(5) 0.010(3) -0.002(3) 0.000(3) 0.005(3)
C13 0.030(4) 0.030(4) 0.021(4) 0.001(3) -0.006(3) 0.002(3)
C14 0.016(3) 0.015(3) 0.013(3) -0.001(2) -0.003(3) 0.003(2)
C15 0.007(3) 0.011(3) 0.006(3) -0.002(2) -0.001(2) 0.000(2)
C16 0.015(3) 0.024(4) 0.026(4) -0.001(3) -0.003(3) -0.001(3)
C17 0.019(4) 0.029(4) 0.020(4) -0.007(3) -0.004(3) 0.002(3)
C18 0.029(4) 0.025(4) 0.015(3) -0.006(3) -0.001(3) -0.002(3)
N1 0.016(3) 0.018(3) 0.012(3) 0.002(2) -0.002(2) 0.001(2)
N2 0.020(3) 0.012(3) 0.013(3) 0.002(2) -0.001(2) 0.003(2)
N3 0.016(3) 0.018(3) 0.013(3) -0.002(2) -0.004(2) 0.005(2)
N4 0.017(3) 0.026(3) 0.010(3) -0.002(3) -0.003(2) -0.005(2)
N5 0.038(4) 0.038(4) 0.026(4) -0.005(3) -0.005(3) -0.001(3)
N6 0.032(4) 0.036(4) 0.025(3) 0.000(3) 0.000(3) -0.005(3)
Br2 0.0314(4) 0.0364(4) 0.0376(4) -0.0024(5) -0.0029(4) -0.0066(4)
Br1 0.0542(6) 0.0369(5) 0.0356(5) 0.0003(5) -0.0030(5) -0.0015(4)
I1 0.0211(2) 0.0209(2) 0.0136(2) -0.00192(19) -0.00089(18) 0.00393(18)

loop_
_atom_type_symbol
_atom_type_description
_atom_type_scat_dispersion_real
_atom_type_scat_dispersion_imag
_atom_type_scat_source
C C 0.0033 0.0016 'International Tables Vol C Tables 4.2.6.8 and 6.1.1.4'
H H 0.0000 0.0000 'International Tables Vol C Tables 4.2.6.8 and 6.1.1.4'
N N 0.0061 0.0033 'International Tables Vol C Tables 4.2.6.8 and 6.1.1.4'
Br Br -0.2901 2.4595 'International Tables Vol C Tables 4.2.6.8 and 6.1.1.4'
I I -0.4742 1.8119 'International Tables Vol C Tables 4.2.6.8 and 6.1.1.4'

loop_
_geom_angle_atom_site_label_1
_geom_angle_atom_site_label_2
_geom_angle_atom_site_label_3
_geom_angle
_geom_angle_site_symmetry_1
_geom_angle_site_symmetry_3
N2 C1 N1 126.8(7) . .
N2 C1 C4 117.7(6) . .
N1 C1 C4 115.5(6) . .
N3 C2 N2 124.2(7) . .
N3 C2 C9 119.2(6) . .
N2 C2 C9 116.6(6) . .
N3 C3 N1 124.7(7) . .
N3 C3 C14 119.0(7) . .
N1 C3 C14 116.3(6) . .
N4 C4 C5 119.1(6) . .
N4 C4 C1 117.1(6) . .
C5 C4 C1 123.8(6) . .
C4 C5 C6 120.4(7) . .
C4 C5 H5 119.8 . .
C6 C5 H5 119.8 . .
C7 C6 C5 119.9(7) . .
C7 C6 H6 120.0 . .
C5 C6 H6 120.0 . .
C8 C7 C6 117.3(7) . .
C8 C7 H7 121.3 . .
C6 C7 H7 121.3 . .
N4 C8 C7 122.0(7) . .
N4 C8 H8 119.0 . .
C7 C8 H8 119.0 . .
C10 C9 N5 123.0(7) . .
C10 C9 C2 116.3(6) . .
N5 C9 C2 120.7(7) . .
C9 C10 C11 115.7(7) . .
C9 C10 H10 122.1 . .
C11 C10 H10 122.1 . .
C10 C11 C12 123.7(8) . .
C10 C11 H11 118.1 . .
C12 C11 H11 118.1 . .
C13 C12 C11 119.3(7) . .
C13 C12 H12 120.3 . .
C11 C12 H12 120.3 . .
C12 C13 N5 119.0(8) . .
C12 C13 H13 120.5 . .
N5 C13 H13 120.5 . .
C15 C14 N6 122.5(6) . .
C15 C14 C3 116.7(6) . .
N6 C14 C3 120.8(7) . .
C14 C15 C16 118.1(6) . .
C14 C15 H15 121.0 . .
C16 C15 H15 121.0 . .
C15 C16 C17 122.3(7) . .
C15 C16 H16 118.9 . .
C17 C16 H16 118.9 . .
C18 C17 C16 119.3(7) . .
C18 C17 H17 120.3 . .
C16 C17 H17 120.3 . .
C17 C18 N6 119.3(7) . .
C17 C18 H18 120.4 . .
N6 C18 H18 120.4 . .
C1 N1 C3 114.1(6) . .
C1 N2 C2 114.2(6) . .
C2 N3 C3 115.9(7) . .
C8 N4 C4 121.2(6) . .
C8 N4 H4 119.4 . .
C4 N4 H4 119.4 . .
C13 N5 C9 119.2(8) . .
C13 N5 H5A 120.4 . .
C9 N5 H5A 120.4 . .
C14 N6 C18 118.5(7) . .
C14 N6 H6A 120.7 . .
C18 N6 H6A 120.7 . .
Br2 I1 Br1 177.47(3) . .

loop_
_geom_bond_atom_site_label_1
_geom_bond_atom_site_label_2
_geom_bond_distance
_geom_bond_site_symmetry_2
C1 N2 1.312(9) .
C1 N1 1.326(9) .
C1 C4 1.483(9) .
C2 N3 1.316(9) .
C2 N2 1.372(9) .
C2 C9 1.497(10) .
C3 N3 1.331(9) .
C3 N1 1.348(9) .
C3 C14 1.488(10) .
C4 N4 1.359(9) .
C4 C5 1.369(10) .
C5 C6 1.396(11) .
C5 H5 0.9500 .
C6 C7 1.389(11) .
C6 H6 0.9500 .
C7 C8 1.384(10) .
C7 H7 0.9500 .
C8 N4 1.344(9) .
C8 H8 0.9500 .
C9 C10 1.337(11) .
C9 N5 1.393(10) .
C10 C11 1.357(10) .
C10 H10 0.9500 .
C11 C12 1.376(12) .
C11 H11 0.9500 .
C12 C13 1.346(12) .
C12 H12 0.9500 .
C13 N5 1.368(11) .
C13 H13 0.9500 .
C14 C15 1.344(9) .
C14 N6 1.379(10) .
C15 C16 1.347(10) .
C15 H15 0.9500 .
C16 C17 1.381(11) .
C16 H16 0.9500 .
C17 C18 1.361(11) .
C17 H17 0.9500 .
C18 N6 1.392(11) .
C18 H18 0.9500 .
N4 H4 0.8800 .
N5 H5A 0.8800 .
N6 H6A 0.8800 .
Br2 I1 2.6442(10) .
Br1 I1 2.6582(11) .
